data_4038527
loop_
_publ_author_name
'Danilkina, Natalia A.'
'D'yachenko, Alexander'
'Govdi, Anastasia I.'
'Khlebnikov, Alexander F.'
'Kornyakov, Ilya'
'Br\"ase, Stefan'
'Balova, Irina A.'

_publ_section_title
;
 Intramolecular Nicholas Reactions in the Synthesis of Heteroenediynes
 fused to Indole, Triazole and Isocoumarin.
;
_journal_name_full 'The Journal of organic chemistry'
_journal_paper_doi 10.1021/acs.joc.0c00930
_journal_year 2020
_chemical_formula_moiety 'C14 H14 I N3 O2'
_chemical_formula_sum 'C14 H14 I N3 O2'
_chemical_formula_weight 383.18
_space_group_crystal_system triclinic
_space_group_IT_number 2
_space_group_name_Hall '-P 1'
_space_group_name_H-M_alt 'P -1'
_atom_sites_solution_hydrogens geom
_atom_sites_solution_primary iterative
_audit_creation_date 2018-09-25
_audit_creation_method
;
Olex2 1.2
(compiled 2018.05.29 svn.r3508 for OlexSys, GUI svn.r5506)
;
_cell_angle_alpha 97.581(2)
_cell_angle_beta 106.756(3)
_cell_angle_gamma 103.036(3)
_cell_formula_units_Z 2
_cell_length_a 7.2353(3)
_cell_length_b 9.1711(3)
_cell_length_c 12.0759(3)
_cell_measurement_reflns_used 7809
_cell_measurement_temperature 100(2)
_cell_measurement_theta_max 31.1910
_cell_measurement_theta_min 3.2320
_cell_volume 730.66(5)
_computing_cell_refinement
;
CrysAlisPro, Agilent Technologies,
Version 1.171.36.32 (release 02-08-2013 CrysAlis171 .NET)
(compiled Aug  2 2013,16:46:58)
;
_computing_data_collection
;
CrysAlisPro, Agilent Technologies,
Version 1.171.36.32 (release 02-08-2013 CrysAlis171 .NET)
(compiled Aug  2 2013,16:46:58)
;
_computing_data_reduction
;
CrysAlisPro, Agilent Technologies,
Version 1.171.36.32 (release 02-08-2013 CrysAlis171 .NET)
(compiled Aug  2 2013,16:46:58)
;
_computing_molecular_graphics 'Olex2 (Dolomanov et al., 2009)'
_computing_publication_material 'Olex2 (Dolomanov et al., 2009)'
_computing_structure_refinement 'ShelXL (Sheldrick, 2015)'
_computing_structure_solution
;
Superflip (Palatinus & Chapuis, 2007;Palatinus & van der Lee, 2008;
Palatinus et al., 2012)
;
_diffrn_ambient_temperature 100(2)
_diffrn_detector_area_resol_mean 16.2096
_diffrn_measured_fraction_theta_full 0.999
_diffrn_measured_fraction_theta_max 0.999
_diffrn_measurement_details
;
#__ type_ start__ end____ width___ exp.time_
  1 omega  -99.00  -73.00   1.0000    7.3900
omega____ theta____ kappa____ phi______ frames
    -      -23.3621  178.0000    0.0000 26

#__ type_ start__ end____ width___ exp.time_
  2 omega  -57.00    7.00   1.0000    7.3900
omega____ theta____ kappa____ phi______ frames
    -      -23.3621  -77.0000  -30.0000 64

#__ type_ start__ end____ width___ exp.time_
  3 omega   19.00   66.00   1.0000    7.3900
omega____ theta____ kappa____ phi______ frames
    -       24.2996  -99.0000 -150.0000 47

#__ type_ start__ end____ width___ exp.time_
  4 omega  -21.00   56.00   1.0000    7.3900
omega____ theta____ kappa____ phi______ frames
    -       24.2996  -99.0000  -60.0000 77

#__ type_ start__ end____ width___ exp.time_
  5 omega  -43.00   42.00   1.0000    7.3900
omega____ theta____ kappa____ phi______ frames
    -       24.2996  -57.0000   60.0000 85

#__ type_ start__ end____ width___ exp.time_
  6 omega  -47.00   61.00   1.0000    7.3900
omega____ theta____ kappa____ phi______ frames
    -       24.2996  -19.0000  120.0000 108

#__ type_ start__ end____ width___ exp.time_
  7 omega  -93.00    7.00   1.0000    7.3900
omega____ theta____ kappa____ phi______ frames
    -      -23.3621  -77.0000   90.0000 100

#__ type_ start__ end____ width___ exp.time_
  8 omega  -82.00    5.00   1.0000    7.3900
omega____ theta____ kappa____ phi______ frames
    -      -23.3621  -77.0000 -150.0000 87

#__ type_ start__ end____ width___ exp.time_
  9 omega   33.00   88.00   1.0000    7.3900
omega____ theta____ kappa____ phi______ frames
    -       24.2996   57.0000  -60.0000 55

#__ type_ start__ end____ width___ exp.time_
 10 omega    5.00   66.00   1.0000    7.3900
omega____ theta____ kappa____ phi______ frames
    -       24.2996  -99.0000   30.0000 61

#__ type_ start__ end____ width___ exp.time_
 11 omega   -5.00   84.00   1.0000    7.3900
omega____ theta____ kappa____ phi______ frames
    -       24.2996    0.0000 -120.0000 89
;
_diffrn_measurement_device_type 'Xcalibur, Eos'
_diffrn_measurement_method '\w scans'
_diffrn_orient_matrix_UB_11 -0.1038820000
_diffrn_orient_matrix_UB_12 -0.0230937000
_diffrn_orient_matrix_UB_13 -0.0071686000
_diffrn_orient_matrix_UB_21 0.0044305000
_diffrn_orient_matrix_UB_22 0.0765408000
_diffrn_orient_matrix_UB_23 0.0227417000
_diffrn_orient_matrix_UB_31 -0.0233816000
_diffrn_orient_matrix_UB_32 0.0143000000
_diffrn_orient_matrix_UB_33 -0.0580494000
_diffrn_radiation_monochromator graphite
_diffrn_radiation_type MoK\a
_diffrn_radiation_wavelength 0.71073
_diffrn_reflns_av_R_equivalents 0.0283
_diffrn_reflns_av_unetI/netI 0.0273
_diffrn_reflns_Laue_measured_fraction_full 0.999
_diffrn_reflns_Laue_measured_fraction_max 0.999
_diffrn_reflns_limit_h_max 9
_diffrn_reflns_limit_h_min -9
_diffrn_reflns_limit_k_max 11
_diffrn_reflns_limit_k_min -11
_diffrn_reflns_limit_l_max 15
_diffrn_reflns_limit_l_min -15
_diffrn_reflns_number 11812
_diffrn_reflns_point_group_measured_fraction_full 0.999
_diffrn_reflns_point_group_measured_fraction_max 0.999
_diffrn_reflns_theta_full 25.242
_diffrn_reflns_theta_max 27.493
_diffrn_reflns_theta_min 2.629
_diffrn_source 'Enhance (Mo) X-ray Source'
_exptl_absorpt_coefficient_mu 2.196
_exptl_absorpt_correction_T_max 1.00000
_exptl_absorpt_correction_T_min 0.84308
_exptl_absorpt_correction_type multi-scan
_exptl_absorpt_process_details
;
CrysAlisPro, Agilent Technologies,
Version 1.171.36.32 (release 02-08-2013 CrysAlis171 .NET)
(compiled Aug  2 2013,16:46:58)
Empirical absorption correction using spherical harmonics,
 implemented in SCALE3 ABSPACK scaling algorithm.
;
_exptl_crystal_colour 'clear colourless'
_exptl_crystal_colour_lustre clear
_exptl_crystal_colour_primary colourless
_exptl_crystal_density_diffrn 1.742
_exptl_crystal_description plate
_exptl_crystal_F_000 376
_exptl_crystal_size_max 0.4
_exptl_crystal_size_mid 0.4
_exptl_crystal_size_min 0.2
_refine_diff_density_max 0.421
_refine_diff_density_min -0.342
_refine_diff_density_rms 0.075
_refine_ls_extinction_method none
_refine_ls_goodness_of_fit_ref 1.058
_refine_ls_hydrogen_treatment constr
_refine_ls_matrix_type full
_refine_ls_number_parameters 183
_refine_ls_number_reflns 3354
_refine_ls_number_restraints 0
_refine_ls_restrained_S_all 1.058
_refine_ls_R_factor_all 0.0192
_refine_ls_R_factor_gt 0.0175
_refine_ls_shift/su_max 0.002
_refine_ls_shift/su_mean 0.000
_refine_ls_structure_factor_coef Fsqd
_refine_ls_weighting_details 'w=1/[\s^2^(Fo^2^)+(0.0149P)^2^+0.3347P] where P=(Fo^2^+2Fc^2^)/3'
_refine_ls_weighting_scheme calc
_refine_ls_wR_factor_gt 0.0402
_refine_ls_wR_factor_ref 0.0410
_reflns_Friedel_coverage 0.000
_reflns_number_gt 3189
_reflns_number_total 3354
_reflns_threshold_expression 'I > 2\s(I)'
_cod_data_source_file jo0c00930_si_004.cif
_cod_data_source_block 5699-9923_gai-825
_cod_original_cell_volume 730.65(4)
_cod_database_code 4038527
_shelx_shelxl_version_number 2014/7
_chemical_oxdiff_formula 'C14 H14 I N3 O2'
_shelx_space_group_comment
;
The symmetry employed for this shelxl refinement is uniquely defined
by the following loop, which should always be used as a source of
symmetry information in preference to the above space-group names.
They are only intended as comments.
;
_shelx_estimated_absorpt_t_max 0.668
_shelx_estimated_absorpt_t_min 0.474
_reflns_odcompleteness_completeness 99.95
_reflns_odcompleteness_iscentric 1
_reflns_odcompleteness_theta 28.98
_olex2_refinement_description
;
1. Fixed Uiso
 At 1.2 times of:
  All C(H) groups, All C(H,H) groups
 At 1.5 times of:
  All C(H,H,H) groups
2.a Secondary CH2 refined with riding coordinates:
 C8(H8A,H8B), C12(H12A,H12B)
2.b Aromatic/amide H refined with riding coordinates:
 C15(H15), C19(H19), C14(H14), C20(H20)
2.c Idealised Me refined as rotating group:
 C18(H18A,H18B,H18C), C10(H10A,H10B,H10C)
;
_olex2_submission_special_instructions 'No special instructions were received'

loop_
_space_group_symop_operation_xyz
'x, y, z'
'-x, -y, -z'

loop_
_atom_site_label
_atom_site_type_symbol
_atom_site_fract_x
_atom_site_fract_y
_atom_site_fract_z
_atom_site_U_iso_or_equiv
_atom_site_adp_type
_atom_site_occupancy
_atom_site_site_symmetry_order
_atom_site_calc_flag
_atom_site_refinement_flags_posn
_atom_site_refinement_flags_adp
_atom_site_refinement_flags_occupancy
_atom_site_disorder_assembly
_atom_site_disorder_group
I11 I 0.47286(2) 0.65659(2) 0.62843(2) 0.01281(4) Uani 1 1 d . . . . .
O9 O 0.0456(2) 0.85145(16) 0.21917(12) 0.0202(3) Uani 1 1 d . . . . .
O17 O 0.5454(2) 0.88584(18) 1.26945(12) 0.0235(3) Uani 1 1 d . . . . .
N2 N -0.0654(2) 0.58549(19) 0.70981(14) 0.0159(3) Uani 1 1 d . . . . .
C5 C 0.1929(3) 0.6435(2) 0.64324(15) 0.0117(4) Uani 1 1 d . . . . .
N3 N -0.1175(2) 0.65924(19) 0.62435(14) 0.0150(3) Uani 1 1 d . . . . .
N1 N 0.1218(2) 0.57528(18) 0.72150(13) 0.0125(3) Uani 1 1 d . . . . .
C4 C 0.0381(3) 0.6968(2) 0.58101(16) 0.0129(4) Uani 1 1 d . . . . .
C6 C 0.0326(3) 0.7779(2) 0.48762(16) 0.0138(4) Uani 1 1 d . . . . .
C8 C 0.0393(3) 0.9416(2) 0.32239(17) 0.0186(4) Uani 1 1 d . . . . .
H8A H -0.0812 0.9798 0.3026 0.022 Uiso 1 1 calc R . . . .
H8B H 0.1597 1.0310 0.3540 0.022 Uiso 1 1 calc R . . . .
C16 C 0.4618(3) 0.7846(2) 1.16274(17) 0.0171(4) Uani 1 1 d . . . . .
C7 C 0.0331(3) 0.8483(2) 0.41167(17) 0.0157(4) Uani 1 1 d . . . . .
C15 C 0.5082(3) 0.8398(2) 1.06878(18) 0.0206(4) Uani 1 1 d . . . . .
H15 H 0.5940 0.9401 1.0824 0.025 Uiso 1 1 calc R . . . .
C19 C 0.3384(3) 0.6378(2) 1.14280(17) 0.0171(4) Uani 1 1 d . . . . .
H19 H 0.3073 0.5989 1.2064 0.021 Uiso 1 1 calc R . . . .
C13 C 0.3031(3) 0.6018(2) 0.93429(16) 0.0142(4) Uani 1 1 d . . . . .
C18 C 0.5147(3) 0.8304(3) 1.37014(16) 0.0238(5) Uani 1 1 d . . . . .
H18A H 0.3703 0.7966 1.3577 0.036 Uiso 1 1 calc GR . . . .
H18B H 0.5805 0.9126 1.4410 0.036 Uiso 1 1 calc GR . . . .
H18C H 0.5721 0.7440 1.3805 0.036 Uiso 1 1 calc GR . . . .
C14 C 0.4295(3) 0.7490(2) 0.95597(17) 0.0184(4) Uani 1 1 d . . . . .
H14 H 0.4621 0.7874 0.8926 0.022 Uiso 1 1 calc R . . . .
C20 C 0.2601(3) 0.5479(2) 1.02884(17) 0.0154(4) Uani 1 1 d . . . . .
H20 H 0.1752 0.4473 1.0154 0.018 Uiso 1 1 calc R . . . .
C10 C 0.0682(3) 0.9400(3) 0.13337(18) 0.0244(5) Uani 1 1 d . . . . .
H10A H 0.0653 0.8735 0.0620 0.037 Uiso 1 1 calc GR . . . .
H10B H 0.1968 1.0196 0.1655 0.037 Uiso 1 1 calc GR . . . .
H10C H -0.0419 0.9879 0.1135 0.037 Uiso 1 1 calc GR . . . .
C12 C 0.2183(3) 0.4994(2) 0.81230(16) 0.0149(4) Uani 1 1 d . . . . .
H12A H 0.3281 0.4674 0.7916 0.018 Uiso 1 1 calc R . . . .
H12B H 0.1187 0.4061 0.8132 0.018 Uiso 1 1 calc R . . . .

loop_
_atom_site_aniso_label
_atom_site_aniso_U_11
_atom_site_aniso_U_22
_atom_site_aniso_U_33
_atom_site_aniso_U_23
_atom_site_aniso_U_13
_atom_site_aniso_U_12
I11 0.01032(7) 0.01645(7) 0.01375(7) 0.00397(5) 0.00589(5) 0.00482(5)
O9 0.0305(8) 0.0175(7) 0.0150(7) 0.0073(6) 0.0105(6) 0.0054(6)
O17 0.0277(8) 0.0281(9) 0.0132(7) 0.0048(6) 0.0072(6) 0.0038(7)
N2 0.0128(8) 0.0185(9) 0.0193(8) 0.0069(7) 0.0076(6) 0.0053(7)
C5 0.0108(9) 0.0109(9) 0.0117(8) -0.0001(7) 0.0032(7) 0.0016(7)
N3 0.0113(8) 0.0167(9) 0.0185(8) 0.0055(7) 0.0064(6) 0.0039(6)
N1 0.0107(8) 0.0130(8) 0.0146(8) 0.0036(6) 0.0047(6) 0.0036(6)
C4 0.0127(9) 0.0123(9) 0.0131(9) 0.0006(7) 0.0049(7) 0.0029(7)
C6 0.0111(9) 0.0144(9) 0.0156(9) 0.0013(7) 0.0044(7) 0.0038(7)
C8 0.0218(10) 0.0169(10) 0.0180(10) 0.0061(8) 0.0069(8) 0.0054(8)
C16 0.0159(10) 0.0229(11) 0.0147(9) 0.0056(8) 0.0049(7) 0.0087(8)
C7 0.0140(9) 0.0171(10) 0.0159(9) 0.0021(8) 0.0049(7) 0.0052(8)
C15 0.0230(11) 0.0171(10) 0.0205(10) 0.0065(8) 0.0081(8) 0.0008(8)
C19 0.0142(9) 0.0260(11) 0.0179(10) 0.0131(8) 0.0086(8) 0.0097(8)
C13 0.0118(9) 0.0171(10) 0.0171(9) 0.0071(8) 0.0060(7) 0.0072(8)
C18 0.0228(11) 0.0366(13) 0.0129(10) 0.0073(9) 0.0059(8) 0.0088(10)
C14 0.0227(10) 0.0183(10) 0.0165(10) 0.0078(8) 0.0097(8) 0.0037(8)
C20 0.0134(9) 0.0159(10) 0.0200(10) 0.0094(8) 0.0067(7) 0.0052(8)
C10 0.0287(12) 0.0283(12) 0.0207(10) 0.0143(9) 0.0106(9) 0.0085(10)
C12 0.0155(9) 0.0144(10) 0.0175(9) 0.0070(8) 0.0061(7) 0.0067(8)

loop_
_atom_type_symbol
_atom_type_description
_atom_type_scat_dispersion_real
_atom_type_scat_dispersion_imag
_atom_type_scat_source
C C 0.0033 0.0016 'International Tables Vol C Tables 4.2.6.8 and 6.1.1.4'
H H 0.0000 0.0000 'International Tables Vol C Tables 4.2.6.8 and 6.1.1.4'
I I -0.4742 1.8119 'International Tables Vol C Tables 4.2.6.8 and 6.1.1.4'
N N 0.0061 0.0033 'International Tables Vol C Tables 4.2.6.8 and 6.1.1.4'
O O 0.0106 0.0060 'International Tables Vol C Tables 4.2.6.8 and 6.1.1.4'

loop_
_geom_angle_atom_site_label_1
_geom_angle_atom_site_label_2
_geom_angle_atom_site_label_3
_geom_angle
_geom_angle_site_symmetry_1
_geom_angle_site_symmetry_3
_geom_angle_publ_flag
C8 O9 C10 111.59(16) . . ?
C16 O17 C18 116.81(17) . . ?
N3 N2 N1 107.73(15) . . ?
N1 C5 I11 124.77(13) . . ?
N1 C5 C4 104.48(16) . . ?
C4 C5 I11 130.75(14) . . ?
N2 N3 C4 108.67(15) . . ?
N2 N1 C5 110.84(15) . . ?
N2 N1 C12 119.18(15) . . ?
C5 N1 C12 129.97(16) . . ?
C5 C4 C6 128.22(18) . . ?
N3 C4 C5 108.27(16) . . ?
N3 C4 C6 123.51(17) . . ?
C7 C6 C4 178.1(2) . . ?
O9 C8 C7 109.36(16) . . ?
O17 C16 C15 114.85(18) . . ?
O17 C16 C19 125.43(18) . . ?
C19 C16 C15 119.71(19) . . ?
C6 C7 C8 177.3(2) . . ?
C14 C15 C16 120.26(19) . . ?
C16 C19 C20 119.38(17) . . ?
C14 C13 C12 121.65(17) . . ?
C20 C13 C14 118.39(18) . . ?
C20 C13 C12 119.93(18) . . ?
C15 C14 C13 120.68(18) . . ?
C13 C20 C19 121.57(19) . . ?
N1 C12 C13 112.50(16) . . ?

loop_
_geom_bond_atom_site_label_1
_geom_bond_atom_site_label_2
_geom_bond_distance
_geom_bond_site_symmetry_2
_geom_bond_publ_flag
I11 C5 2.0624(18) . ?
O9 C8 1.420(2) . ?
O9 C10 1.421(2) . ?
O17 C16 1.367(2) . ?
O17 C18 1.434(2) . ?
N2 N3 1.319(2) . ?
N2 N1 1.347(2) . ?
C5 N1 1.357(2) . ?
C5 C4 1.384(3) . ?
N3 C4 1.369(2) . ?
N1 C12 1.467(2) . ?
C4 C6 1.427(3) . ?
C6 C7 1.190(3) . ?
C8 C7 1.467(3) . ?
C16 C15 1.396(3) . ?
C16 C19 1.384(3) . ?
C15 C14 1.383(3) . ?
C19 C20 1.391(3) . ?
C13 C14 1.393(3) . ?
C13 C20 1.389(3) . ?
C13 C12 1.510(3) . ?
